data_1561179
loop_
_publ_author_name
'M\"uller, Thomas'
'Dong, Zhaowen'
'Schmidtmann, Marc'
'Winkler, Jan Mathis'

_publ_section_title
;
 Three-membered cyclic digermylenes stabilized by an N-heterocyclic
 carbene
;
_journal_name_full 'Chemical Science'
_journal_paper_doi 10.1039/D1SC00956G
_journal_year 2021
_chemical_formula_structural '(SiC4(C6H5)2(Si(CH3)3)2)2Ge2(C11H20N2)2 *1.75O(C2H5)2'
_chemical_formula_sum 'C73 H113.5 Ge2 N4 O1.75 Si6'
_chemical_formula_weight 1388.89
_space_group_crystal_system triclinic
_space_group_IT_number 2
_space_group_name_Hall '-P 1'
_space_group_name_H-M_alt 'P -1'
_atom_sites_solution_hydrogens difmap
_atom_sites_solution_primary direct
_atom_sites_solution_secondary difmap
_audit_creation_method SHELXL-2018/1
_audit_update_record
;
2019-01-27 deposited with the CCDC.	2021-03-22 downloaded from the CCDC.
;
_cell_angle_alpha 76.4735(19)
_cell_angle_beta 84.561(2)
_cell_angle_gamma 80.734(2)
_cell_formula_units_Z 2
_cell_length_a 11.9129(9)
_cell_length_b 15.0880(11)
_cell_length_c 22.7675(18)
_cell_measurement_reflns_used 5510
_cell_measurement_temperature 100(2)
_cell_measurement_theta_max 21.92
_cell_measurement_theta_min 2.38
_cell_volume 3919.9(5)
_computing_cell_refinement 'Bruker SAINT V8.37A'
_computing_data_collection 'Bruker APEX2'
_computing_data_reduction 'Bruker SAINT V8.37A'
_computing_structure_refinement 'SHELXL-2018/1 (Sheldrick, 2018)'
_computing_structure_solution 'SHELXS-2013/1 (Sheldrick, 2013)'
_diffrn_ambient_temperature 100(2)
_diffrn_measured_fraction_theta_full 1.000
_diffrn_measured_fraction_theta_max 1.000
_diffrn_measurement_device_type 'Bruker APEX-II CCD'
_diffrn_measurement_method '\f and \w scans'
_diffrn_radiation_type MoK\a
_diffrn_radiation_wavelength 0.71073
_diffrn_reflns_av_R_equivalents 0.1318
_diffrn_reflns_av_unetI/netI 0.0950
_diffrn_reflns_Laue_measured_fraction_full 1.000
_diffrn_reflns_Laue_measured_fraction_max 1.000
_diffrn_reflns_limit_h_max 13
_diffrn_reflns_limit_h_min -13
_diffrn_reflns_limit_k_max 13
_diffrn_reflns_limit_k_min -16
_diffrn_reflns_limit_l_max 25
_diffrn_reflns_limit_l_min -25
_diffrn_reflns_number 76697
_diffrn_reflns_point_group_measured_fraction_full 1.000
_diffrn_reflns_point_group_measured_fraction_max 1.000
_diffrn_reflns_theta_full 23.256
_diffrn_reflns_theta_max 23.256
_diffrn_reflns_theta_min 1.403
_diffrn_source 'sealed tube'
_exptl_absorpt_coefficient_mu 0.901
_exptl_absorpt_correction_T_max 0.9829
_exptl_absorpt_correction_T_min 0.8942
_exptl_absorpt_correction_type numerical
_exptl_absorpt_process_details 'SADABS-2016/2 (Sheldrick)'
_exptl_crystal_colour 'dark red'
_exptl_crystal_density_diffrn 1.177
_exptl_crystal_description block
_exptl_crystal_F_000 1483
_exptl_crystal_size_max 0.160
_exptl_crystal_size_mid 0.080
_exptl_crystal_size_min 0.060
_refine_diff_density_max 0.737
_refine_diff_density_min -0.657
_refine_diff_density_rms 0.090
_refine_ls_extinction_method none
_refine_ls_goodness_of_fit_ref 1.059
_refine_ls_hydrogen_treatment constr
_refine_ls_matrix_type full
_refine_ls_number_parameters 814
_refine_ls_number_reflns 11249
_refine_ls_number_restraints 21
_refine_ls_restrained_S_all 1.076
_refine_ls_R_factor_all 0.1076
_refine_ls_R_factor_gt 0.0544
_refine_ls_shift/su_max 0.000
_refine_ls_shift/su_mean 0.000
_refine_ls_structure_factor_coef Fsqd
_refine_ls_weighting_details 'w=1/[\s^2^(Fo^2^)+(0.0500P)^2^+5.0000P] where P=(Fo^2^+2Fc^2^)/3'
_refine_ls_weighting_scheme calc
_refine_ls_wR_factor_gt 0.1136
_refine_ls_wR_factor_ref 0.1329
_reflns_Friedel_coverage 0.000
_reflns_number_gt 7164
_reflns_number_total 11249
_reflns_threshold_expression 'I > 2\s(I)'
_cod_data_source_file d1sc00956g3.cif
_cod_data_source_block dzw165
_cod_original_formula_sum 'C73 H113.50 Ge2 N4 O1.75 Si6'
_cod_database_code 1561179
_shelx_shelxl_version_number 2018/1
_shelx_space_group_comment
;
The symmetry employed for this shelxl refinement is uniquely defined
by the following loop, which should always be used as a source of
symmetry information in preference to the above space-group names.
They are only intended as comments.
;
_shelx_estimated_absorpt_t_min 0.869
_shelx_estimated_absorpt_t_max 0.948
_exptl_absorpt_special_details
;
 numerical absorption correction followed by correction based on
 symmetry-related measurements (multi-scan)
;

loop_
_space_group_symop_operation_xyz
'x, y, z'
'-x, -y, -z'

loop_
_atom_site_label
_atom_site_type_symbol
_atom_site_fract_x
_atom_site_fract_y
_atom_site_fract_z
_atom_site_U_iso_or_equiv
_atom_site_adp_type
_atom_site_occupancy
_atom_site_site_symmetry_order
_atom_site_calc_flag
_atom_site_refinement_flags_posn
_atom_site_refinement_flags_adp
_atom_site_refinement_flags_occupancy
_atom_site_disorder_assembly
_atom_site_disorder_group
Ge1 Ge 0.36038(5) 0.25446(4) 0.18619(3) 0.01889(17) Uani 1 1 d . . . . .
Ge2 Ge 0.40004(5) 0.28754(4) 0.32491(3) 0.01716(17) Uani 1 1 d . . . . .
Si1 Si 0.41687(13) 0.15052(10) 0.28261(7) 0.0172(4) Uani 1 1 d . . . . .
Si2 Si 0.62906(13) 0.07057(10) 0.18788(7) 0.0206(4) Uani 1 1 d . . . . .
Si3 Si 0.25043(13) 0.07665(10) 0.40977(7) 0.0197(4) Uani 1 1 d . . . . .
Si4 Si 0.34454(13) 0.38990(10) 0.22955(7) 0.0181(4) Uani 1 1 d . . . . .
Si5 Si 0.07582(14) 0.44956(11) 0.28119(8) 0.0257(4) Uani 1 1 d . . . . .
Si6 Si 0.57428(14) 0.46933(10) 0.14935(7) 0.0207(4) Uani 1 1 d . . . . .
N1 N 0.1484(4) 0.3124(3) 0.1177(2) 0.0264(12) Uani 1 1 d . . . . .
N2 N 0.1511(4) 0.1717(3) 0.1692(2) 0.0226(11) Uani 1 1 d . . . . .
N3 N 0.6464(4) 0.2715(3) 0.36095(19) 0.0175(11) Uani 1 1 d . . . . .
N4 N 0.5491(4) 0.4058(3) 0.35976(19) 0.0175(11) Uani 1 1 d . . . . .
C1 C 0.5288(4) 0.0603(3) 0.2566(2) 0.0165(13) Uani 1 1 d . . . . .
C2 C 0.5088(4) -0.0237(4) 0.2927(2) 0.0172(13) Uani 1 1 d . . . . .
C3 C 0.4155(4) -0.0225(3) 0.3409(2) 0.0162(13) Uani 1 1 d . . . . .
C4 C 0.3538(5) 0.0603(4) 0.3447(2) 0.0196(13) Uani 1 1 d . . . . .
C5 C 0.5733(5) -0.1138(3) 0.2846(3) 0.0205(14) Uani 1 1 d . . . . .
C6 C 0.5475(5) -0.1529(3) 0.2392(3) 0.0216(14) Uani 1 1 d . . . . .
H6 H 0.484910 -0.124171 0.215369 0.026 Uiso 1 1 calc R U . . .
C7 C 0.6110(5) -0.2333(4) 0.2278(3) 0.0298(15) Uani 1 1 d . . . . .
H7 H 0.592352 -0.258777 0.196245 0.036 Uiso 1 1 calc R U . . .
C8 C 0.7013(5) -0.2758(4) 0.2626(3) 0.0313(16) Uani 1 1 d . . . . .
H8 H 0.746355 -0.330141 0.254570 0.038 Uiso 1 1 calc R U . . .
C9 C 0.7260(5) -0.2387(4) 0.3093(3) 0.0322(16) Uani 1 1 d . . . . .
H9 H 0.787677 -0.268030 0.333699 0.039 Uiso 1 1 calc R U . . .
C10 C 0.6612(5) -0.1593(4) 0.3204(3) 0.0255(14) Uani 1 1 d . . . . .
H10 H 0.677500 -0.135511 0.353259 0.031 Uiso 1 1 calc R U . . .
C11 C 0.3995(5) -0.1141(4) 0.3814(2) 0.0197(13) Uani 1 1 d . . . . .
C12 C 0.3317(5) -0.1700(4) 0.3649(3) 0.0231(14) Uani 1 1 d . . . . .
H12 H 0.295023 -0.149637 0.327884 0.028 Uiso 1 1 calc R U . . .
C13 C 0.3168(5) -0.2548(4) 0.4016(3) 0.0277(15) Uani 1 1 d . . . . .
H13 H 0.269291 -0.291905 0.390027 0.033 Uiso 1 1 calc R U . . .
C14 C 0.3712(5) -0.2853(4) 0.4551(3) 0.0315(16) Uani 1 1 d . . . . .
H14 H 0.361358 -0.343666 0.480392 0.038 Uiso 1 1 calc R U . . .
C15 C 0.4401(5) -0.2307(4) 0.4721(3) 0.0293(15) Uani 1 1 d . . . . .
H15 H 0.477671 -0.251417 0.508840 0.035 Uiso 1 1 calc R U . . .
C16 C 0.4536(5) -0.1461(4) 0.4349(2) 0.0252(14) Uani 1 1 d . . . . .
H16 H 0.501228 -0.108977 0.446374 0.030 Uiso 1 1 calc R U . . .
C17 C 0.6770(5) 0.1869(4) 0.1672(3) 0.0308(15) Uani 1 1 d . . . . .
H17A H 0.716839 0.195427 0.127026 0.046 Uiso 1 1 calc R U . . .
H17B H 0.728697 0.191439 0.197060 0.046 Uiso 1 1 calc R U . . .
H17C H 0.610598 0.234716 0.166695 0.046 Uiso 1 1 calc R U . . .
C18 C 0.5587(5) 0.0576(4) 0.1214(3) 0.0301(15) Uani 1 1 d . . . . .
H18A H 0.610968 0.067701 0.085360 0.045 Uiso 1 1 calc R U . . .
H18B H 0.489564 0.102814 0.114927 0.045 Uiso 1 1 calc R U . . .
H18C H 0.538352 -0.004714 0.128939 0.045 Uiso 1 1 calc R U . . .
C19 C 0.7619(5) -0.0150(4) 0.1971(3) 0.0258(14) Uani 1 1 d . . . . .
H19A H 0.813156 -0.002109 0.160856 0.039 Uiso 1 1 calc R U . . .
H19B H 0.742340 -0.077287 0.202875 0.039 Uiso 1 1 calc R U . . .
H19C H 0.799790 -0.010623 0.232489 0.039 Uiso 1 1 calc R U . . .
C20 C 0.1330(5) 0.1729(4) 0.3868(3) 0.0285(15) Uani 1 1 d . . . . .
H20A H 0.081580 0.180040 0.422188 0.043 Uiso 1 1 calc R U . . .
H20B H 0.090498 0.159285 0.355984 0.043 Uiso 1 1 calc R U . . .
H20C H 0.165090 0.230148 0.370239 0.043 Uiso 1 1 calc R U . . .
C21 C 0.3281(5) 0.1017(4) 0.4697(2) 0.0270(15) Uani 1 1 d . . . . .
H21A H 0.275519 0.107247 0.504915 0.041 Uiso 1 1 calc R U . . .
H21B H 0.359243 0.159568 0.454175 0.041 Uiso 1 1 calc R U . . .
H21C H 0.390420 0.051483 0.481694 0.041 Uiso 1 1 calc R U . . .
C22 C 0.1763(5) -0.0250(4) 0.4453(3) 0.0255(14) Uani 1 1 d . . . . .
H22A H 0.232132 -0.076698 0.463661 0.038 Uiso 1 1 calc R U . . .
H22B H 0.138429 -0.042590 0.414204 0.038 Uiso 1 1 calc R U . . .
H22C H 0.119368 -0.008819 0.476478 0.038 Uiso 1 1 calc R U . . .
C23 C 0.2126(5) 0.4747(4) 0.2396(2) 0.0197(13) Uani 1 1 d . . . . .
C24 C 0.2382(5) 0.5599(4) 0.2093(2) 0.0213(14) Uani 1 1 d . . . . .
C25 C 0.3492(5) 0.5629(4) 0.1740(2) 0.0208(14) Uani 1 1 d . . . . .
C26 C 0.4234(5) 0.4822(3) 0.1802(2) 0.0198(13) Uani 1 1 d . . . . .
C27 C 0.1630(5) 0.6482(4) 0.2136(3) 0.0262(15) Uani 1 1 d . . . . .
C28 C 0.1471(5) 0.6731(4) 0.2693(3) 0.0366(17) Uani 1 1 d . . . . .
H28 H 0.185286 0.634434 0.302882 0.044 Uiso 1 1 calc R U . . .
C29 C 0.0769(6) 0.7526(4) 0.2771(3) 0.0475(19) Uani 1 1 d . . . . .
H29 H 0.067340 0.768325 0.315501 0.057 Uiso 1 1 calc R U . . .
C30 C 0.0212(6) 0.8085(5) 0.2287(4) 0.053(2) Uani 1 1 d . . . . .
H30 H -0.027891 0.862642 0.233899 0.063 Uiso 1 1 calc R U . . .
C31 C 0.0357(6) 0.7868(5) 0.1727(4) 0.054(2) Uani 1 1 d . . . . .
H31 H -0.002424 0.826319 0.139399 0.065 Uiso 1 1 calc R U . . .
C32 C 0.1073(5) 0.7058(4) 0.1648(3) 0.0368(17) Uani 1 1 d . . . . .
H32 H 0.117485 0.690647 0.126216 0.044 Uiso 1 1 calc R U . . .
C33 C 0.3716(5) 0.6509(4) 0.1309(2) 0.0214(14) Uani 1 1 d . . . . .
C34 C 0.3814(5) 0.7304(4) 0.1509(3) 0.0278(15) Uani 1 1 d . . . . .
H34 H 0.370461 0.730575 0.192775 0.033 Uiso 1 1 calc R U . . .
C35 C 0.4073(6) 0.8093(4) 0.1089(3) 0.0391(18) Uani 1 1 d . . . . .
H35 H 0.414517 0.862829 0.122633 0.047 Uiso 1 1 calc R U . . .
C36 C 0.4225(7) 0.8104(4) 0.0485(3) 0.050(2) Uani 1 1 d . . . . .
H36 H 0.441195 0.864161 0.020541 0.060 Uiso 1 1 calc R U . . .
C37 C 0.4104(6) 0.7331(4) 0.0283(3) 0.0415(18) Uani 1 1 d . . . . .
H37 H 0.419552 0.733947 -0.013761 0.050 Uiso 1 1 calc R U . . .
C38 C 0.3851(5) 0.6546(4) 0.0693(3) 0.0293(15) Uani 1 1 d . . . . .
H38 H 0.376702 0.601938 0.054887 0.035 Uiso 1 1 calc R U . . .
C39 C 0.0884(5) 0.4336(4) 0.3646(3) 0.0315(16) Uani 1 1 d . . . . .
H39A H 0.090818 0.493358 0.373994 0.047 Uiso 1 1 calc R U . . .
H39B H 0.158386 0.391963 0.376684 0.047 Uiso 1 1 calc R U . . .
H39C H 0.022454 0.407117 0.386590 0.047 Uiso 1 1 calc R U . . .
C40 C 0.0375(5) 0.3436(4) 0.2625(3) 0.0292(15) Uani 1 1 d . . . . .
H40A H -0.028086 0.323870 0.288814 0.044 Uiso 1 1 calc R U . . .
H40B H 0.102469 0.294244 0.268926 0.044 Uiso 1 1 calc R U . . .
H40C H 0.018155 0.357569 0.220149 0.044 Uiso 1 1 calc R U . . .
C41 C -0.0517(5) 0.5386(4) 0.2598(3) 0.0382(17) Uani 1 1 d . . . . .
H41A H -0.057523 0.552240 0.215863 0.057 Uiso 1 1 calc R U . . .
H41B H -0.043314 0.594971 0.272327 0.057 Uiso 1 1 calc R U . . .
H41C H -0.120695 0.515091 0.280063 0.057 Uiso 1 1 calc R U . . .
C42 C 0.5819(5) 0.4186(4) 0.0812(2) 0.0250(14) Uani 1 1 d . . . . .
H42A H 0.536591 0.367754 0.089811 0.038 Uiso 1 1 calc R U . . .
H42B H 0.661366 0.395400 0.071148 0.038 Uiso 1 1 calc R U . . .
H42C H 0.551693 0.466022 0.046866 0.038 Uiso 1 1 calc R U . . .
C43 C 0.6653(5) 0.3927(4) 0.2085(2) 0.0261(14) Uani 1 1 d . . . . .
H43A H 0.629234 0.338007 0.227102 0.039 Uiso 1 1 calc R U . . .
H43B H 0.674088 0.425941 0.239621 0.039 Uiso 1 1 calc R U . . .
H43C H 0.740299 0.373867 0.190025 0.039 Uiso 1 1 calc R U . . .
C44 C 0.6419(5) 0.5775(4) 0.1294(3) 0.0304(15) Uani 1 1 d . . . . .
H44A H 0.723409 0.562184 0.119092 0.046 Uiso 1 1 calc R U . . .
H44B H 0.631955 0.606784 0.164026 0.046 Uiso 1 1 calc R U . . .
H44C H 0.605728 0.619842 0.094628 0.046 Uiso 1 1 calc R U . . .
C45 C 0.2069(5) 0.2460(4) 0.1606(2) 0.0222(14) Uani 1 1 d . . . . .
C46 C 0.0571(5) 0.2783(4) 0.1002(3) 0.0332(16) Uani 1 1 d . . . . .
C47 C 0.0598(5) 0.1892(4) 0.1327(3) 0.0324(16) Uani 1 1 d . . . . .
C48 C -0.0254(6) 0.3305(5) 0.0543(3) 0.053(2) Uani 1 1 d . . . . .
H48A H -0.076679 0.377215 0.071137 0.079 Uiso 1 1 calc R U . . .
H48B H -0.070034 0.287876 0.043760 0.079 Uiso 1 1 calc R U . . .
H48C H 0.016477 0.360639 0.017892 0.079 Uiso 1 1 calc R U . . .
C49 C -0.0182(5) 0.1236(4) 0.1294(3) 0.0437(18) Uani 1 1 d . . . . .
H49A H 0.026456 0.065102 0.124266 0.066 Uiso 1 1 calc R U . . .
H49B H -0.065943 0.149238 0.094973 0.066 Uiso 1 1 calc R U . . .
H49C H -0.066776 0.112903 0.166900 0.066 Uiso 1 1 calc R U . . .
C50 C 0.1886(5) 0.4019(4) 0.0925(3) 0.0325(16) Uani 1 1 d . . . . .
H50 H 0.246363 0.408115 0.119874 0.039 Uiso 1 1 calc R U . . .
C51 C 0.2500(6) 0.4015(5) 0.0308(3) 0.0467(19) Uani 1 1 d . . . . .
H51A H 0.310677 0.348650 0.034318 0.070 Uiso 1 1 calc R U . . .
H51B H 0.283143 0.458612 0.016039 0.070 Uiso 1 1 calc R U . . .
H51C H 0.195658 0.396958 0.002244 0.070 Uiso 1 1 calc R U . . .
C52 C 0.0943(6) 0.4835(4) 0.0914(3) 0.0453(19) Uani 1 1 d . . . . .
H52A H 0.042483 0.485867 0.059929 0.068 Uiso 1 1 calc R U . . .
H52B H 0.127991 0.540688 0.082657 0.068 Uiso 1 1 calc R U . . .
H52C H 0.051888 0.476474 0.130837 0.068 Uiso 1 1 calc R U . . .
C53 C 0.1884(5) 0.0843(4) 0.2119(3) 0.0276(15) Uani 1 1 d . . . . .
H53 H 0.248059 0.096849 0.235758 0.033 Uiso 1 1 calc R U . . .
C54 C 0.2451(5) 0.0107(4) 0.1791(3) 0.0371(17) Uani 1 1 d . . . . .
H54A H 0.189564 -0.003869 0.154947 0.056 Uiso 1 1 calc R U . . .
H54B H 0.273610 -0.044878 0.208689 0.056 Uiso 1 1 calc R U . . .
H54C H 0.308790 0.033318 0.152379 0.056 Uiso 1 1 calc R U . . .
C55 C 0.0921(5) 0.0522(4) 0.2576(3) 0.0355(16) Uani 1 1 d . . . . .
H55A H 0.046898 0.105560 0.270285 0.053 Uiso 1 1 calc R U . . .
H55B H 0.124766 0.008807 0.293029 0.053 Uiso 1 1 calc R U . . .
H55C H 0.043183 0.021808 0.238785 0.053 Uiso 1 1 calc R U . . .
C56 C 0.5453(5) 0.3234(4) 0.3450(2) 0.0182(13) Uani 1 1 d . . . . .
C57 C 0.7116(5) 0.3199(4) 0.3865(2) 0.0201(14) Uani 1 1 d . . . . .
C58 C 0.6517(5) 0.4042(4) 0.3851(2) 0.0201(13) Uani 1 1 d . . . . .
C59 C 0.8230(5) 0.2806(4) 0.4141(3) 0.0301(15) Uani 1 1 d . . . . .
H59A H 0.817357 0.219444 0.439876 0.045 Uiso 1 1 calc R U . . .
H59B H 0.841750 0.321161 0.438556 0.045 Uiso 1 1 calc R U . . .
H59C H 0.882849 0.275575 0.381938 0.045 Uiso 1 1 calc R U . . .
C60 C 0.6850(5) 0.4828(4) 0.4054(3) 0.0297(15) Uani 1 1 d . . . . .
H60A H 0.703842 0.530292 0.370030 0.045 Uiso 1 1 calc R U . . .
H60B H 0.751610 0.461033 0.429862 0.045 Uiso 1 1 calc R U . . .
H60C H 0.621551 0.508852 0.429805 0.045 Uiso 1 1 calc R U . . .
C61 C 0.6775(4) 0.1783(3) 0.3476(2) 0.0189(13) Uani 1 1 d . . . . .
H61 H 0.627589 0.176632 0.315025 0.023 Uiso 1 1 calc R U . . .
C62 C 0.7992(5) 0.1611(4) 0.3217(3) 0.0274(15) Uani 1 1 d . . . . .
H62A H 0.851722 0.149920 0.354106 0.041 Uiso 1 1 calc R U . . .
H62B H 0.815690 0.215115 0.290560 0.041 Uiso 1 1 calc R U . . .
H62C H 0.808636 0.107158 0.303706 0.041 Uiso 1 1 calc R U . . .
C63 C 0.6478(5) 0.1033(4) 0.4016(3) 0.0265(15) Uani 1 1 d . . . . .
H63A H 0.694866 0.101688 0.435017 0.040 Uiso 1 1 calc R U . . .
H63B H 0.662350 0.043604 0.390212 0.040 Uiso 1 1 calc R U . . .
H63C H 0.567153 0.116416 0.414443 0.040 Uiso 1 1 calc R U . . .
C64 C 0.4498(5) 0.4796(3) 0.3532(2) 0.0224(14) Uani 1 1 d . . . . .
H64 H 0.395810 0.462057 0.328316 0.027 Uiso 1 1 calc R U . . .
C65 C 0.4814(5) 0.5728(4) 0.3181(3) 0.0285(15) Uani 1 1 d . . . . .
H65A H 0.411821 0.615795 0.307215 0.043 Uiso 1 1 calc R U . . .
H65B H 0.527725 0.564858 0.281304 0.043 Uiso 1 1 calc R U . . .
H65C H 0.525004 0.597521 0.343491 0.043 Uiso 1 1 calc R U . . .
C66 C 0.3877(5) 0.4823(4) 0.4140(3) 0.0321(16) Uani 1 1 d . . . . .
H66A H 0.437407 0.499696 0.440100 0.048 Uiso 1 1 calc R U . . .
H66B H 0.367030 0.421351 0.432978 0.048 Uiso 1 1 calc R U . . .
H66C H 0.318583 0.527635 0.408415 0.048 Uiso 1 1 calc R U . . .
O1 O 0.0943(4) 0.2404(3) 0.5759(2) 0.0479(13) Uani 1 1 d D . . . .
C67 C 0.0830(5) 0.0831(4) 0.6184(3) 0.0451(18) Uani 1 1 d D . . . .
H67A H 0.073088 0.094334 0.659343 0.068 Uiso 1 1 calc R U . . .
H67B H 0.164404 0.068000 0.607691 0.068 Uiso 1 1 calc R U . . .
H67C H 0.043617 0.031545 0.616776 0.068 Uiso 1 1 calc R U . . .
C68 C 0.0336(6) 0.1686(4) 0.5739(3) 0.0426(18) Uani 1 1 d D . . . .
H68A H 0.040673 0.157180 0.532580 0.051 Uiso 1 1 calc R U . . .
H68B H -0.048108 0.185458 0.585021 0.051 Uiso 1 1 calc R U . . .
C69 C 0.0575(8) 0.3238(5) 0.5332(3) 0.079(3) Uani 1 1 d D . . . .
H69A H -0.024337 0.344512 0.541619 0.095 Uiso 1 1 calc R U . . .
H69B H 0.067853 0.312900 0.491672 0.095 Uiso 1 1 calc R U . . .
C70 C 0.1250(7) 0.3950(5) 0.5380(4) 0.073(3) Uani 1 1 d D . . . .
H70A H 0.105110 0.450447 0.506396 0.110 Uiso 1 1 calc R U . . .
H70B H 0.206255 0.372088 0.532996 0.110 Uiso 1 1 calc R U . . .
H70C H 0.108441 0.409993 0.577856 0.110 Uiso 1 1 calc R U . . .
O2 O 0.1611(19) 0.0862(14) -0.0207(11) 0.201(11) Uiso 0.5 1 d D . P A 1
C71 C 0.1396(19) -0.0906(13) 0.0104(10) 0.096(8) Uiso 0.5 1 d D . P A 1
H71A H 0.194909 -0.140825 0.031016 0.144 Uiso 0.5 1 calc R U P A 1
H71B H 0.067620 -0.088021 0.035003 0.144 Uiso 0.5 1 calc R U P A 1
H71C H 0.126585 -0.101535 -0.029059 0.144 Uiso 0.5 1 calc R U P A 1
C72 C 0.185(3) -0.0011(15) 0.0013(14) 0.155(14) Uiso 0.5 1 d D . P A 1
H72A H 0.202654 -0.001974 0.043133 0.186 Uiso 0.5 1 calc R U P A 1
H72B H 0.260353 -0.015198 -0.019554 0.186 Uiso 0.5 1 calc R U P A 1
C73 C 0.254(2) 0.1311(16) -0.0085(12) 0.167(11) Uiso 0.5 1 d D . P A 1
H73B H 0.248419 0.142053 0.032983 0.200 Uiso 0.5 1 calc R U P A 1
H73A H 0.330569 0.100614 -0.018752 0.200 Uiso 0.5 1 calc R U P A 1
C74 C 0.2155(19) 0.2063(13) -0.0510(10) 0.101(8) Uiso 0.5 1 d D . P A 1
H74A H 0.264276 0.253900 -0.054118 0.152 Uiso 0.5 1 calc R U P A 1
H74B H 0.217604 0.189424 -0.090123 0.152 Uiso 0.5 1 calc R U P A 1
H74C H 0.137071 0.230048 -0.039407 0.152 Uiso 0.5 1 calc R U P A 1
O2B O 0.1728(17) 0.0679(12) -0.0476(9) 0.051(6) Uiso 0.25 1 d D . P B 2
C71B C 0.146(4) -0.065(2) 0.0285(19) 0.106(17) Uiso 0.25 1 d D . P B 2
H71D H 0.164160 -0.094075 0.070356 0.159 Uiso 0.25 1 calc R U P B 2
H71E H 0.063635 -0.052809 0.025455 0.159 Uiso 0.25 1 calc R U P B 2
H71F H 0.180300 -0.105819 0.001870 0.159 Uiso 0.25 1 calc R U P B 2
C72B C 0.196(3) 0.027(2) 0.0092(10) 0.041(8) Uiso 0.25 1 d D . P B 2
H72C H 0.162243 0.067706 0.036393 0.049 Uiso 0.25 1 calc R U P B 2
H72D H 0.279066 0.014625 0.012777 0.049 Uiso 0.25 1 calc R U P B 2
C73B C 0.242(2) 0.1409(15) -0.0666(14) 0.065(9) Uiso 0.25 1 d D . P B 2
H73C H 0.297155 0.136837 -0.035837 0.078 Uiso 0.25 1 calc R U P B 2
H73D H 0.284793 0.136242 -0.105434 0.078 Uiso 0.25 1 calc R U P B 2
C74B C 0.169(3) 0.2231(15) -0.0732(15) 0.059(10) Uiso 0.25 1 d D . P B 2
H74E H 0.213109 0.274592 -0.086079 0.089 Uiso 0.25 1 calc R U P B 2
H74D H 0.114907 0.226302 -0.103714 0.089 Uiso 0.25 1 calc R U P B 2
H74F H 0.127215 0.226895 -0.034425 0.089 Uiso 0.25 1 calc R U P B 2

loop_
_atom_site_aniso_label
_atom_site_aniso_U_11
_atom_site_aniso_U_22
_atom_site_aniso_U_33
_atom_site_aniso_U_23
_atom_site_aniso_U_13
_atom_site_aniso_U_12
Ge1 0.0231(4) 0.0115(3) 0.0201(4) -0.0020(3) 0.0030(3) -0.0014(3)
Ge2 0.0201(4) 0.0095(3) 0.0195(4) -0.0016(3) 0.0032(3) -0.0002(3)
Si1 0.0195(9) 0.0113(8) 0.0192(9) -0.0027(7) 0.0033(7) -0.0011(7)
Si2 0.0227(9) 0.0130(8) 0.0234(9) -0.0029(7) 0.0065(7) -0.0010(7)
Si3 0.0223(9) 0.0140(8) 0.0202(9) -0.0018(7) 0.0031(7) -0.0005(7)
Si4 0.0183(9) 0.0115(8) 0.0214(9) -0.0013(7) 0.0035(7) 0.0010(7)
Si5 0.0220(10) 0.0210(9) 0.0293(10) -0.0033(8) 0.0055(8) 0.0033(7)
Si6 0.0262(10) 0.0128(8) 0.0213(9) -0.0035(7) 0.0069(7) -0.0031(7)
N1 0.032(3) 0.020(3) 0.024(3) 0.001(2) 0.000(2) -0.003(2)
N2 0.024(3) 0.018(3) 0.024(3) -0.002(2) 0.002(2) -0.004(2)
N3 0.019(3) 0.013(3) 0.018(3) 0.000(2) 0.003(2) -0.001(2)
N4 0.023(3) 0.011(3) 0.017(3) 0.000(2) 0.004(2) -0.003(2)
C1 0.014(3) 0.014(3) 0.019(3) -0.003(3) 0.002(2) 0.003(2)
C2 0.019(3) 0.018(3) 0.014(3) -0.004(3) -0.001(2) -0.002(3)
C3 0.020(3) 0.016(3) 0.011(3) -0.002(2) 0.002(2) 0.000(3)
C4 0.020(3) 0.017(3) 0.023(3) -0.007(3) 0.003(3) -0.006(3)
C5 0.026(4) 0.007(3) 0.024(3) 0.003(3) 0.005(3) -0.002(3)
C6 0.019(3) 0.012(3) 0.027(3) 0.002(3) 0.002(3) 0.003(3)
C7 0.030(4) 0.016(3) 0.043(4) -0.012(3) 0.007(3) -0.002(3)
C8 0.029(4) 0.010(3) 0.049(4) -0.006(3) 0.013(3) 0.004(3)
C9 0.031(4) 0.017(3) 0.042(4) 0.001(3) -0.002(3) 0.006(3)
C10 0.030(4) 0.020(3) 0.023(3) -0.002(3) 0.004(3) -0.002(3)
C11 0.024(3) 0.016(3) 0.018(3) -0.006(3) 0.005(3) -0.002(3)
C12 0.032(4) 0.014(3) 0.020(3) -0.001(3) 0.003(3) -0.001(3)
C13 0.043(4) 0.015(3) 0.026(4) -0.008(3) 0.007(3) -0.009(3)
C14 0.050(4) 0.008(3) 0.031(4) 0.000(3) 0.014(3) -0.003(3)
C15 0.043(4) 0.018(3) 0.021(3) 0.002(3) 0.001(3) -0.001(3)
C16 0.035(4) 0.017(3) 0.022(3) -0.003(3) 0.003(3) -0.005(3)
C17 0.025(4) 0.022(3) 0.043(4) -0.006(3) 0.010(3) -0.006(3)
C18 0.034(4) 0.023(3) 0.030(4) -0.004(3) 0.006(3) -0.002(3)
C19 0.024(3) 0.015(3) 0.035(4) -0.004(3) 0.006(3) -0.001(3)
C20 0.022(4) 0.028(4) 0.033(4) -0.008(3) 0.004(3) 0.001(3)
C21 0.027(4) 0.029(4) 0.024(3) -0.005(3) 0.005(3) -0.006(3)
C22 0.024(4) 0.027(3) 0.026(3) -0.007(3) 0.004(3) -0.005(3)
C23 0.024(3) 0.015(3) 0.018(3) -0.002(3) -0.003(3) 0.001(3)
C24 0.020(3) 0.016(3) 0.026(3) -0.003(3) -0.004(3) 0.003(3)
C25 0.030(4) 0.015(3) 0.017(3) -0.005(3) 0.002(3) -0.003(3)
C26 0.030(4) 0.011(3) 0.017(3) -0.003(2) 0.002(3) -0.002(3)
C27 0.024(4) 0.016(3) 0.035(4) -0.004(3) 0.005(3) 0.002(3)
C28 0.035(4) 0.029(4) 0.041(4) -0.012(3) 0.000(3) 0.013(3)
C29 0.051(5) 0.032(4) 0.061(5) -0.028(4) 0.001(4) 0.013(4)
C30 0.049(5) 0.026(4) 0.083(6) -0.026(4) 0.006(5) 0.012(4)
C31 0.054(5) 0.030(4) 0.066(6) 0.005(4) -0.011(4) 0.012(4)
C32 0.043(4) 0.024(4) 0.037(4) -0.005(3) -0.003(3) 0.012(3)
C33 0.024(3) 0.015(3) 0.022(3) -0.002(3) -0.001(3) 0.004(3)
C34 0.040(4) 0.016(3) 0.024(3) -0.002(3) 0.001(3) 0.004(3)
C35 0.071(5) 0.019(4) 0.028(4) -0.005(3) -0.008(4) -0.006(3)
C36 0.107(7) 0.013(4) 0.027(4) 0.005(3) -0.008(4) -0.011(4)
C37 0.079(5) 0.023(4) 0.019(4) 0.005(3) -0.002(3) -0.009(4)
C38 0.052(4) 0.014(3) 0.021(4) -0.005(3) -0.002(3) -0.001(3)
C39 0.033(4) 0.028(4) 0.033(4) -0.007(3) 0.009(3) -0.007(3)
C40 0.027(4) 0.031(4) 0.024(3) 0.002(3) 0.008(3) -0.006(3)
C41 0.023(4) 0.034(4) 0.054(5) -0.011(3) 0.008(3) 0.000(3)
C42 0.033(4) 0.013(3) 0.025(3) -0.002(3) 0.004(3) 0.002(3)
C43 0.027(4) 0.022(3) 0.026(4) -0.002(3) -0.001(3) -0.002(3)
C44 0.033(4) 0.021(3) 0.036(4) -0.008(3) 0.008(3) -0.003(3)
C45 0.029(4) 0.016(3) 0.017(3) 0.001(3) 0.007(3) 0.000(3)
C46 0.026(4) 0.041(4) 0.031(4) -0.002(3) -0.004(3) -0.008(3)
C47 0.027(4) 0.038(4) 0.035(4) -0.007(3) -0.001(3) -0.013(3)
C48 0.053(5) 0.046(5) 0.056(5) 0.002(4) -0.023(4) -0.009(4)
C49 0.033(4) 0.036(4) 0.062(5) -0.005(4) -0.008(4) -0.010(3)
C50 0.045(4) 0.021(3) 0.028(4) 0.007(3) -0.002(3) -0.012(3)
C51 0.055(5) 0.046(4) 0.033(4) 0.011(3) 0.004(4) -0.024(4)
C52 0.062(5) 0.024(4) 0.043(4) 0.005(3) -0.014(4) 0.002(4)
C53 0.029(4) 0.020(3) 0.031(4) 0.001(3) -0.001(3) -0.009(3)
C54 0.036(4) 0.025(4) 0.045(4) -0.008(3) 0.011(3) 0.001(3)
C55 0.041(4) 0.026(4) 0.037(4) -0.005(3) 0.013(3) -0.011(3)
C56 0.025(3) 0.014(3) 0.015(3) -0.005(3) 0.004(3) -0.002(3)
C57 0.019(3) 0.025(4) 0.016(3) -0.001(3) 0.002(3) -0.010(3)
C58 0.027(4) 0.021(3) 0.013(3) -0.004(3) 0.004(3) -0.010(3)
C59 0.024(4) 0.033(4) 0.032(4) -0.002(3) -0.001(3) -0.008(3)
C60 0.040(4) 0.018(3) 0.033(4) -0.006(3) -0.004(3) -0.008(3)
C61 0.020(3) 0.013(3) 0.021(3) -0.004(3) 0.002(3) 0.002(2)
C62 0.027(4) 0.018(3) 0.034(4) -0.006(3) 0.003(3) 0.005(3)
C63 0.026(4) 0.013(3) 0.034(4) 0.001(3) 0.001(3) 0.004(3)
C64 0.026(3) 0.014(3) 0.028(3) -0.006(3) 0.002(3) -0.002(3)
C65 0.040(4) 0.016(3) 0.028(4) -0.003(3) 0.003(3) -0.005(3)
C66 0.041(4) 0.020(3) 0.033(4) -0.005(3) 0.012(3) -0.004(3)
O1 0.064(3) 0.039(3) 0.043(3) -0.001(2) -0.008(3) -0.021(3)
C67 0.037(4) 0.042(4) 0.047(5) 0.004(4) 0.002(3) 0.000(3)
C68 0.047(5) 0.044(4) 0.039(4) -0.010(4) 0.002(4) -0.015(4)
C69 0.152(9) 0.044(5) 0.050(5) 0.009(4) -0.037(6) -0.048(6)
C70 0.107(8) 0.058(6) 0.063(6) -0.011(5) -0.011(5) -0.038(5)

loop_
_atom_type_symbol
_atom_type_description
_atom_type_scat_dispersion_real
_atom_type_scat_dispersion_imag
_atom_type_scat_source
C C 0.0033 0.0016 'International Tables Vol C Tables 4.2.6.8 and 6.1.1.4'
H H 0.0000 0.0000 'International Tables Vol C Tables 4.2.6.8 and 6.1.1.4'
N N 0.0061 0.0033 'International Tables Vol C Tables 4.2.6.8 and 6.1.1.4'
O O 0.0106 0.0060 'International Tables Vol C Tables 4.2.6.8 and 6.1.1.4'
Si Si 0.0817 0.0704 'International Tables Vol C Tables 4.2.6.8 and 6.1.1.4'
Ge Ge 0.1547 1.8001 'International Tables Vol C Tables 4.2.6.8 and 6.1.1.4'

loop_
_geom_angle_atom_site_label_1
_geom_angle_atom_site_label_2
_geom_angle_atom_site_label_3
_geom_angle
_geom_angle_site_symmetry_1
_geom_angle_site_symmetry_3
_geom_angle_publ_flag
C45 Ge1 Si4 108.55(16) . . ?
C45 Ge1 Si1 115.59(16) . . ?
Si4 Ge1 Si1 91.76(5) . . ?
C56 Ge2 Si4 106.90(15) . . ?
C56 Ge2 Si1 117.29(15) . . ?
Si4 Ge2 Si1 92.35(5) . . ?
C1 Si1 C4 92.5(2) . . ?
C1 Si1 Ge2 140.98(18) . . ?
C4 Si1 Ge2 105.18(17) . . ?
C1 Si1 Ge1 102.37(17) . . ?
C4 Si1 Ge1 138.00(18) . . ?
Ge2 Si1 Ge1 87.52(5) . . ?
C18 Si2 C1 111.0(3) . . ?
C18 Si2 C19 107.8(3) . . ?
C1 Si2 C19 114.0(2) . . ?
C18 Si2 C17 106.8(3) . . ?
C1 Si2 C17 110.8(2) . . ?
C19 Si2 C17 106.0(3) . . ?
C21 Si3 C20 109.2(3) . . ?
C21 Si3 C4 108.7(3) . . ?
C20 Si3 C4 111.9(3) . . ?
C21 Si3 C22 107.3(3) . . ?
C20 Si3 C22 104.5(3) . . ?
C4 Si3 C22 114.9(2) . . ?
C26 Si4 C23 93.0(2) . . ?
C26 Si4 Ge2 127.82(18) . . ?
C23 Si4 Ge2 112.11(17) . . ?
C26 Si4 Ge1 111.85(17) . . ?
C23 Si4 Ge1 127.81(18) . . ?
Ge2 Si4 Ge1 88.37(5) . . ?
C23 Si5 C39 110.2(3) . . ?
C23 Si5 C41 116.0(3) . . ?
C39 Si5 C41 107.2(3) . . ?
C23 Si5 C40 108.5(2) . . ?
C39 Si5 C40 111.4(3) . . ?
C41 Si5 C40 103.5(3) . . ?
C43 Si6 C26 109.2(3) . . ?
C43 Si6 C42 110.6(3) . . ?
C26 Si6 C42 108.4(3) . . ?
C43 Si6 C44 103.2(3) . . ?
C26 Si6 C44 115.7(2) . . ?
C42 Si6 C44 109.6(3) . . ?
C45 N1 C46 110.2(5) . . ?
C45 N1 C50 121.4(5) . . ?
C46 N1 C50 128.1(5) . . ?
C45 N2 C47 111.7(5) . . ?
C45 N2 C53 122.1(5) . . ?
C47 N2 C53 126.2(5) . . ?
C56 N3 C57 110.6(4) . . ?
C56 N3 C61 120.7(4) . . ?
C57 N3 C61 128.6(4) . . ?
C56 N4 C58 110.5(4) . . ?
C56 N4 C64 121.5(4) . . ?
C58 N4 C64 127.8(4) . . ?
C2 C1 Si2 122.7(4) . . ?
C2 C1 Si1 106.1(4) . . ?
Si2 C1 Si1 130.1(3) . . ?
C1 C2 C3 117.2(5) . . ?
C1 C2 C5 123.6(5) . . ?
C3 C2 C5 119.3(5) . . ?
C4 C3 C2 117.8(5) . . ?
C4 C3 C11 126.2(5) . . ?
C2 C3 C11 116.0(4) . . ?
C3 C4 Si3 123.1(4) . . ?
C3 C4 Si1 106.4(4) . . ?
Si3 C4 Si1 129.4(3) . . ?
C10 C5 C6 118.0(5) . . ?
C10 C5 C2 121.9(5) . . ?
C6 C5 C2 120.1(5) . . ?
C5 C6 C7 121.5(6) . . ?
C5 C6 H6 119.3 . . ?
C7 C6 H6 119.3 . . ?
C8 C7 C6 119.6(6) . . ?
C8 C7 H7 120.2 . . ?
C6 C7 H7 120.2 . . ?
C7 C8 C9 119.5(5) . . ?
C7 C8 H8 120.3 . . ?
C9 C8 H8 120.3 . . ?
C10 C9 C8 120.1(6) . . ?
C10 C9 H9 119.9 . . ?
C8 C9 H9 119.9 . . ?
C5 C10 C9 121.2(6) . . ?
C5 C10 H10 119.4 . . ?
C9 C10 H10 119.4 . . ?
C16 C11 C12 118.4(5) . . ?
C16 C11 C3 121.2(5) . . ?
C12 C11 C3 120.4(5) . . ?
C13 C12 C11 121.0(6) . . ?
C13 C12 H12 119.5 . . ?
C11 C12 H12 119.5 . . ?
C14 C13 C12 119.8(6) . . ?
C14 C13 H13 120.1 . . ?
C12 C13 H13 120.1 . . ?
C13 C14 C15 120.0(5) . . ?
C13 C14 H14 120.0 . . ?
C15 C14 H14 120.0 . . ?
C16 C15 C14 119.3(6) . . ?
C16 C15 H15 120.3 . . ?
C14 C15 H15 120.3 . . ?
C11 C16 C15 121.5(6) . . ?
C11 C16 H16 119.2 . . ?
C15 C16 H16 119.2 . . ?
Si2 C17 H17A 109.5 . . ?
Si2 C17 H17B 109.5 . . ?
H17A C17 H17B 109.5 . . ?
Si2 C17 H17C 109.5 . . ?
H17A C17 H17C 109.5 . . ?
H17B C17 H17C 109.5 . . ?
Si2 C18 H18A 109.5 . . ?
Si2 C18 H18B 109.5 . . ?
H18A C18 H18B 109.5 . . ?
Si2 C18 H18C 109.5 . . ?
H18A C18 H18C 109.5 . . ?
H18B C18 H18C 109.5 . . ?
Si2 C19 H19A 109.5 . . ?
Si2 C19 H19B 109.5 . . ?
H19A C19 H19B 109.5 . . ?
Si2 C19 H19C 109.5 . . ?
H19A C19 H19C 109.5 . . ?
H19B C19 H19C 109.5 . . ?
Si3 C20 H20A 109.5 . . ?
Si3 C20 H20B 109.5 . . ?
H20A C20 H20B 109.5 . . ?
Si3 C20 H20C 109.5 . . ?
H20A C20 H20C 109.5 . . ?
H20B C20 H20C 109.5 . . ?
Si3 C21 H21A 109.5 . . ?
Si3 C21 H21B 109.5 . . ?
H21A C21 H21B 109.5 . . ?
Si3 C21 H21C 109.5 . . ?
H21A C21 H21C 109.5 . . ?
H21B C21 H21C 109.5 . . ?
Si3 C22 H22A 109.5 . . ?
Si3 C22 H22B 109.5 . . ?
H22A C22 H22B 109.5 . . ?
Si3 C22 H22C 109.5 . . ?
H22A C22 H22C 109.5 . . ?
H22B C22 H22C 109.5 . . ?
C24 C23 Si5 126.4(4) . . ?
C24 C23 Si4 106.0(4) . . ?
Si5 C23 Si4 127.6(3) . . ?
C23 C24 C25 117.2(5) . . ?
C23 C24 C27 123.2(5) . . ?
C25 C24 C27 119.5(5) . . ?
C26 C25 C24 117.2(5) . . ?
C26 C25 C33 123.6(5) . . ?
C24 C25 C33 119.1(5) . . ?
C25 C26 Si6 126.1(4) . . ?
C25 C26 Si4 106.2(4) . . ?
Si6 C26 Si4 127.6(3) . . ?
C32 C27 C28 118.5(5) . . ?
C32 C27 C24 123.0(5) . . ?
C28 C27 C24 118.4(5) . . ?
C29 C28 C27 121.7(6) . . ?
C29 C28 H28 119.1 . . ?
C27 C28 H28 119.1 . . ?
C30 C29 C28 119.3(7) . . ?
C30 C29 H29 120.4 . . ?
C28 C29 H29 120.4 . . ?
C29 C30 C31 120.8(6) . . ?
C29 C30 H30 119.6 . . ?
C31 C30 H30 119.6 . . ?
C30 C31 C32 119.9(7) . . ?
C30 C31 H31 120.0 . . ?
C32 C31 H31 120.0 . . ?
C27 C32 C31 119.8(6) . . ?
C27 C32 H32 120.1 . . ?
C31 C32 H32 120.1 . . ?
C38 C33 C34 118.1(5) . . ?
C38 C33 C25 119.8(5) . . ?
C34 C33 C25 122.1(5) . . ?
C35 C34 C33 119.7(5) . . ?
C35 C34 H34 120.2 . . ?
C33 C34 H34 120.2 . . ?
C36 C35 C34 121.0(6) . . ?
C36 C35 H35 119.5 . . ?
C34 C35 H35 119.5 . . ?
C35 C36 C37 119.8(6) . . ?
C35 C36 H36 120.1 . . ?
C37 C36 H36 120.1 . . ?
C38 C37 C36 119.9(6) . . ?
C38 C37 H37 120.1 . . ?
C36 C37 H37 120.1 . . ?
C37 C38 C33 121.6(5) . . ?
C37 C38 H38 119.2 . . ?
C33 C38 H38 119.2 . . ?
Si5 C39 H39A 109.5 . . ?
Si5 C39 H39B 109.5 . . ?
H39A C39 H39B 109.5 . . ?
Si5 C39 H39C 109.5 . . ?
H39A C39 H39C 109.5 . . ?
H39B C39 H39C 109.5 . . ?
Si5 C40 H40A 109.5 . . ?
Si5 C40 H40B 109.5 . . ?
H40A C40 H40B 109.5 . . ?
Si5 C40 H40C 109.5 . . ?
H40A C40 H40C 109.5 . . ?
H40B C40 H40C 109.5 . . ?
Si5 C41 H41A 109.5 . . ?
Si5 C41 H41B 109.5 . . ?
H41A C41 H41B 109.5 . . ?
Si5 C41 H41C 109.5 . . ?
H41A C41 H41C 109.5 . . ?
H41B C41 H41C 109.5 . . ?
Si6 C42 H42A 109.5 . . ?
Si6 C42 H42B 109.5 . . ?
H42A C42 H42B 109.5 . . ?
Si6 C42 H42C 109.5 . . ?
H42A C42 H42C 109.5 . . ?
H42B C42 H42C 109.5 . . ?
Si6 C43 H43A 109.5 . . ?
Si6 C43 H43B 109.5 . . ?
H43A C43 H43B 109.5 . . ?
Si6 C43 H43C 109.5 . . ?
H43A C43 H43C 109.5 . . ?
H43B C43 H43C 109.5 . . ?
Si6 C44 H44A 109.5 . . ?
Si6 C44 H44B 109.5 . . ?
H44A C44 H44B 109.5 . . ?
Si6 C44 H44C 109.5 . . ?
H44A C44 H44C 109.5 . . ?
H44B C44 H44C 109.5 . . ?
N2 C45 N1 104.9(5) . . ?
N2 C45 Ge1 129.7(4) . . ?
N1 C45 Ge1 123.9(4) . . ?
C47 C46 N1 106.7(5) . . ?
C47 C46 C48 127.6(6) . . ?
N1 C46 C48 125.6(6) . . ?
C46 C47 N2 106.4(5) . . ?
C46 C47 C49 127.3(6) . . ?
N2 C47 C49 126.3(6) . . ?
C46 C48 H48A 109.5 . . ?
C46 C48 H48B 109.5 . . ?
H48A C48 H48B 109.5 . . ?
C46 C48 H48C 109.5 . . ?
H48A C48 H48C 109.5 . . ?
H48B C48 H48C 109.5 . . ?
C47 C49 H49A 109.5 . . ?
C47 C49 H49B 109.5 . . ?
H49A C49 H49B 109.5 . . ?
C47 C49 H49C 109.5 . . ?
H49A C49 H49C 109.5 . . ?
H49B C49 H49C 109.5 . . ?
N1 C50 C51 109.8(5) . . ?
N1 C50 C52 113.0(5) . . ?
C51 C50 C52 112.9(5) . . ?
N1 C50 H50 106.9 . . ?
C51 C50 H50 106.9 . . ?
C52 C50 H50 106.9 . . ?
C50 C51 H51A 109.5 . . ?
C50 C51 H51B 109.5 . . ?
H51A C51 H51B 109.5 . . ?
C50 C51 H51C 109.5 . . ?
H51A C51 H51C 109.5 . . ?
H51B C51 H51C 109.5 . . ?
C50 C52 H52A 109.5 . . ?
C50 C52 H52B 109.5 . . ?
H52A C52 H52B 109.5 . . ?
C50 C52 H52C 109.5 . . ?
H52A C52 H52C 109.5 . . ?
H52B C52 H52C 109.5 . . ?
N2 C53 C54 111.6(5) . . ?
N2 C53 C55 112.3(5) . . ?
C54 C53 C55 112.8(5) . . ?
N2 C53 H53 106.6 . . ?
C54 C53 H53 106.6 . . ?
C55 C53 H53 106.6 . . ?
C53 C54 H54A 109.5 . . ?
C53 C54 H54B 109.5 . . ?
H54A C54 H54B 109.5 . . ?
C53 C54 H54C 109.5 . . ?
H54A C54 H54C 109.5 . . ?
H54B C54 H54C 109.5 . . ?
C53 C55 H55A 109.5 . . ?
C53 C55 H55B 109.5 . . ?
H55A C55 H55B 109.5 . . ?
C53 C55 H55C 109.5 . . ?
H55A C55 H55C 109.5 . . ?
H55B C55 H55C 109.5 . . ?
N3 C56 N4 104.9(4) . . ?
N3 C56 Ge2 130.8(4) . . ?
N4 C56 Ge2 122.6(4) . . ?
C58 C57 N3 107.2(5) . . ?
C58 C57 C59 127.8(5) . . ?
N3 C57 C59 124.8(5) . . ?
C57 C58 N4 106.7(5) . . ?
C57 C58 C60 128.4(5) . . ?
N4 C58 C60 124.8(5) . . ?
C57 C59 H59A 109.5 . . ?
C57 C59 H59B 109.5 . . ?
H59A C59 H59B 109.5 . . ?
C57 C59 H59C 109.5 . . ?
H59A C59 H59C 109.5 . . ?
H59B C59 H59C 109.5 . . ?
C58 C60 H60A 109.5 . . ?
C58 C60 H60B 109.5 . . ?
H60A C60 H60B 109.5 . . ?
C58 C60 H60C 109.5 . . ?
H60A C60 H60C 109.5 . . ?
H60B C60 H60C 109.5 . . ?
N3 C61 C62 113.1(4) . . ?
N3 C61 C63 111.4(4) . . ?
C62 C61 C63 113.6(4) . . ?
N3 C61 H61 106.0 . . ?
C62 C61 H61 106.0 . . ?
C63 C61 H61 106.0 . . ?
C61 C62 H62A 109.5 . . ?
C61 C62 H62B 109.5 . . ?
H62A C62 H62B 109.5 . . ?
C61 C62 H62C 109.5 . . ?
H62A C62 H62C 109.5 . . ?
H62B C62 H62C 109.5 . . ?
C61 C63 H63A 109.5 . . ?
C61 C63 H63B 109.5 . . ?
H63A C63 H63B 109.5 . . ?
C61 C63 H63C 109.5 . . ?
H63A C63 H63C 109.5 . . ?
H63B C63 H63C 109.5 . . ?
N4 C64 C66 110.6(5) . . ?
N4 C64 C65 112.5(4) . . ?
C66 C64 C65 113.9(4) . . ?
N4 C64 H64 106.4 . . ?
C66 C64 H64 106.4 . . ?
C65 C64 H64 106.4 . . ?
C64 C65 H65A 109.5 . . ?
C64 C65 H65B 109.5 . . ?
H65A C65 H65B 109.5 . . ?
C64 C65 H65C 109.5 . . ?
H65A C65 H65C 109.5 . . ?
H65B C65 H65C 109.5 . . ?
C64 C66 H66A 109.5 . . ?
C64 C66 H66B 109.5 . . ?
H66A C66 H66B 109.5 . . ?
C64 C66 H66C 109.5 . . ?
H66A C66 H66C 109.5 . . ?
H66B C66 H66C 109.5 . . ?
C68 O1 C69 112.5(5) . . ?
C68 C67 H67A 109.5 . . ?
C68 C67 H67B 109.5 . . ?
H67A C67 H67B 109.5 . . ?
C68 C67 H67C 109.5 . . ?
H67A C67 H67C 109.5 . . ?
H67B C67 H67C 109.5 . . ?
O1 C68 C67 108.0(5) . . ?
O1 C68 H68A 110.1 . . ?
C67 C68 H68A 110.1 . . ?
O1 C68 H68B 110.1 . . ?
C67 C68 H68B 110.1 . . ?
H68A C68 H68B 108.4 . . ?
O1 C69 C70 109.1(6) . . ?
O1 C69 H69A 109.9 . . ?
C70 C69 H69A 109.9 . . ?
O1 C69 H69B 109.9 . . ?
C70 C69 H69B 109.9 . . ?
H69A C69 H69B 108.3 . . ?
C69 C70 H70A 109.5 . . ?
C69 C70 H70B 109.5 . . ?
H70A C70 H70B 109.5 . . ?
C69 C70 H70C 109.5 . . ?
H70A C70 H70C 109.5 . . ?
H70B C70 H70C 109.5 . . ?
C72 O2 C73 108(2) . . ?
C72 C71 H71A 109.5 . . ?
C72 C71 H71B 109.5 . . ?
H71A C71 H71B 109.5 . . ?
C72 C71 H71C 109.5 . . ?
H71A C71 H71C 109.5 . . ?
H71B C71 H71C 109.5 . . ?
O2 C72 C71 143(3) . . ?
O2 C72 H72A 101.3 . . ?
C71 C72 H72A 101.3 . . ?
O2 C72 H72B 101.3 . . ?
C71 C72 H72B 101.3 . . ?
H72A C72 H72B 104.5 . . ?
C74 C73 O2 88.8(16) . . ?
C74 C73 H73B 113.9 . . ?
O2 C73 H73B 113.9 . . ?
C74 C73 H73A 113.9 . . ?
O2 C73 H73A 113.9 . . ?
H73B C73 H73A 111.1 . . ?
C73 C74 H74A 109.5 . . ?
C73 C74 H74B 109.5 . . ?
H74A C74 H74B 109.5 . . ?
C73 C74 H74C 109.5 . . ?
H74A C74 H74C 109.5 . . ?
H74B C74 H74C 109.5 . . ?
C72B O2B C73B 107.2(18) . . ?
C72B C71B H71D 109.5 . . ?
C72B C71B H71E 109.5 . . ?
H71D C71B H71E 109.5 . . ?
C72B C71B H71F 109.5 . . ?
H71D C71B H71F 109.5 . . ?
H71E C71B H71F 109.5 . . ?
O2B C72B C71B 111(2) . . ?
O2B C72B H72C 109.5 . . ?
C71B C72B H72C 109.5 . . ?
O2B C72B H72D 109.5 . . ?
C71B C72B H72D 109.5 . . ?
H72C C72B H72D 108.1 . . ?
C74B C73B O2B 107.1(19) . . ?
C74B C73B H73C 110.3 . . ?
O2B C73B H73C 110.3 . . ?
C74B C73B H73D 110.3 . . ?
O2B C73B H73D 110.3 . . ?
H73C C73B H73D 108.6 . . ?
C73B C74B H74E 109.5 . . ?
C73B C74B H74D 109.5 . . ?
H74E C74B H74D 109.5 . . ?
C73B C74B H74F 109.5 . . ?
H74E C74B H74F 109.5 . . ?
H74D C74B H74F 109.5 . . ?

loop_
_geom_bond_atom_site_label_1
_geom_bond_atom_site_label_2
_geom_bond_distance
_geom_bond_site_symmetry_2
_geom_bond_publ_flag
Ge1 C45 2.002(6) . ?
Ge1 Si4 2.4434(16) . ?
Ge1 Si1 2.4620(16) . ?
Ge2 C56 2.016(5) . ?
Ge2 Si4 2.4311(16) . ?
Ge2 Si1 2.4501(16) . ?
Si1 C1 1.905(5) . ?
Si1 C4 1.909(5) . ?
Si2 C18 1.862(6) . ?
Si2 C1 1.867(5) . ?
Si2 C19 1.869(5) . ?
Si2 C17 1.875(5) . ?
Si3 C21 1.859(6) . ?
Si3 C20 1.863(6) . ?
Si3 C4 1.870(5) . ?
Si3 C22 1.873(5) . ?
Si4 C26 1.891(5) . ?
Si4 C23 1.892(5) . ?
Si5 C23 1.853(6) . ?
Si5 C39 1.874(6) . ?
Si5 C41 1.878(6) . ?
Si5 C40 1.879(6) . ?
Si6 C43 1.863(6) . ?
Si6 C26 1.863(6) . ?
Si6 C42 1.874(5) . ?
Si6 C44 1.877(5) . ?
N1 C45 1.374(7) . ?
N1 C46 1.402(7) . ?
N1 C50 1.476(7) . ?
N2 C45 1.360(7) . ?
N2 C47 1.386(7) . ?
N2 C53 1.475(7) . ?
N3 C56 1.357(7) . ?
N3 C57 1.395(6) . ?
N3 C61 1.489(6) . ?
N4 C56 1.369(6) . ?
N4 C58 1.394(7) . ?
N4 C64 1.481(7) . ?
C1 C2 1.382(7) . ?
C2 C3 1.487(7) . ?
C2 C5 1.492(7) . ?
C3 C4 1.361(7) . ?
C3 C11 1.501(7) . ?
C5 C10 1.378(8) . ?
C5 C6 1.384(7) . ?
C6 C7 1.387(7) . ?
C6 H6 0.9500 . ?
C7 C8 1.377(8) . ?
C7 H7 0.9500 . ?
C8 C9 1.386(8) . ?
C8 H8 0.9500 . ?
C9 C10 1.379(8) . ?
C9 H9 0.9500 . ?
C10 H10 0.9500 . ?
C11 C16 1.379(7) . ?
C11 C12 1.389(7) . ?
C12 C13 1.382(7) . ?
C12 H12 0.9500 . ?
C13 C14 1.382(8) . ?
C13 H13 0.9500 . ?
C14 C15 1.388(8) . ?
C14 H14 0.9500 . ?
C15 C16 1.382(7) . ?
C15 H15 0.9500 . ?
C16 H16 0.9500 . ?
C17 H17A 0.9800 . ?
C17 H17B 0.9800 . ?
C17 H17C 0.9800 . ?
C18 H18A 0.9800 . ?
C18 H18B 0.9800 . ?
C18 H18C 0.9800 . ?
C19 H19A 0.9800 . ?
C19 H19B 0.9800 . ?
C19 H19C 0.9800 . ?
C20 H20A 0.9800 . ?
C20 H20B 0.9800 . ?
C20 H20C 0.9800 . ?
C21 H21A 0.9800 . ?
C21 H21B 0.9800 . ?
C21 H21C 0.9800 . ?
C22 H22A 0.9800 . ?
C22 H22B 0.9800 . ?
C22 H22C 0.9800 . ?
C23 C24 1.377(7) . ?
C24 C25 1.483(7) . ?
C24 C27 1.499(7) . ?
C25 C26 1.371(7) . ?
C25 C33 1.500(7) . ?
C27 C32 1.390(8) . ?
C27 C28 1.393(8) . ?
C28 C29 1.385(8) . ?
C28 H28 0.9500 . ?
C29 C30 1.375(10) . ?
C29 H29 0.9500 . ?
C30 C31 1.378(10) . ?
C30 H30 0.9500 . ?
C31 C32 1.411(9) . ?
C31 H31 0.9500 . ?
C32 H32 0.9500 . ?
C33 C38 1.386(7) . ?
C33 C34 1.404(7) . ?
C34 C35 1.399(8) . ?
C34 H34 0.9500 . ?
C35 C36 1.367(8) . ?
C35 H35 0.9500 . ?
C36 C37 1.383(8) . ?
C36 H36 0.9500 . ?
C37 C38 1.382(8) . ?
C37 H37 0.9500 . ?
C38 H38 0.9500 . ?
C39 H39A 0.9800 . ?
C39 H39B 0.9800 . ?
C39 H39C 0.9800 . ?
C40 H40A 0.9800 . ?
C40 H40B 0.9800 . ?
C40 H40C 0.9800 . ?
C41 H41A 0.9800 . ?
C41 H41B 0.9800 . ?
C41 H41C 0.9800 . ?
C42 H42A 0.9800 . ?
C42 H42B 0.9800 . ?
C42 H42C 0.9800 . ?
C43 H43A 0.9800 . ?
C43 H43B 0.9800 . ?
C43 H43C 0.9800 . ?
C44 H44A 0.9800 . ?
C44 H44B 0.9800 . ?
C44 H44C 0.9800 . ?
C46 C47 1.372(8) . ?
C46 C48 1.497(8) . ?
C47 C49 1.480(8) . ?
C48 H48A 0.9800 . ?
C48 H48B 0.9800 . ?
C48 H48C 0.9800 . ?
C49 H49A 0.9800 . ?
C49 H49B 0.9800 . ?
C49 H49C 0.9800 . ?
C50 C51 1.522(8) . ?
C50 C52 1.524(8) . ?
C50 H50 1.0000 . ?
C51 H51A 0.9800 . ?
C51 H51B 0.9800 . ?
C51 H51C 0.9800 . ?
C52 H52A 0.9800 . ?
C52 H52B 0.9800 . ?
C52 H52C 0.9800 . ?
C53 C54 1.516(8) . ?
C53 C55 1.533(8) . ?
C53 H53 1.0000 . ?
C54 H54A 0.9800 . ?
C54 H54B 0.9800 . ?
C54 H54C 0.9800 . ?
C55 H55A 0.9800 . ?
C55 H55B 0.9800 . ?
C55 H55C 0.9800 . ?
C57 C58 1.348(7) . ?
C57 C59 1.496(7) . ?
C58 C60 1.492(7) . ?
C59 H59A 0.9800 . ?
C59 H59B 0.9800 . ?
C59 H59C 0.9800 . ?
C60 H60A 0.9800 . ?
C60 H60B 0.9800 . ?
C60 H60C 0.9800 . ?
C61 C62 1.518(7) . ?
C61 C63 1.521(7) . ?
C61 H61 1.0000 . ?
C62 H62A 0.9800 . ?
C62 H62B 0.9800 . ?
C62 H62C 0.9800 . ?
C63 H63A 0.9800 . ?
C63 H63B 0.9800 . ?
C63 H63C 0.9800 . ?
C64 C66 1.513(7) . ?
C64 C65 1.531(7) . ?
C64 H64 1.0000 . ?
C65 H65A 0.9800 . ?
C65 H65B 0.9800 . ?
C65 H65C 0.9800 . ?
C66 H66A 0.9800 . ?
C66 H66B 0.9800 . ?
C66 H66C 0.9800 . ?
O1 C68 1.406(7) . ?
O1 C69 1.433(8) . ?
C67 C68 1.514(8) . ?
C67 H67A 0.9800 . ?
C67 H67B 0.9800 . ?
C67 H67C 0.9800 . ?
C68 H68A 0.9900 . ?
C68 H68B 0.9900 . ?
C69 C70 1.470(9) . ?
C69 H69A 0.9900 . ?
C69 H69B 0.9900 . ?
C70 H70A 0.9800 . ?
C70 H70B 0.9800 . ?
C70 H70C 0.9800 . ?
O2 C72 1.291(16) . ?
O2 C73 1.462(17) . ?
C71 C72 1.498(17) . ?
C71 H71A 0.9800 . ?
C71 H71B 0.9800 . ?
C71 H71C 0.9800 . ?
C72 H72A 0.9900 . ?
C72 H72B 0.9900 . ?
C73 C74 1.355(17) . ?
C73 H73B 0.9900 . ?
C73 H73A 0.9900 . ?
C74 H74A 0.9800 . ?
C74 H74B 0.9800 . ?
C74 H74C 0.9800 . ?
O2B C72B 1.330(17) . ?
O2B C73B 1.442(17) . ?
C71B C72B 1.538(19) . ?
C71B H71D 0.9800 . ?
C71B H71E 0.9800 . ?
C71B H71F 0.9800 . ?
C72B H72C 0.9900 . ?
C72B H72D 0.9900 . ?
C73B C74B 1.381(19) . ?
C73B H73C 0.9900 . ?
C73B H73D 0.9900 . ?
C74B H74E 0.9800 . ?
C74B H74D 0.9800 . ?
C74B H74F 0.9800 . ?

loop_
_geom_torsion_atom_site_label_1
_geom_torsion_atom_site_label_2
_geom_torsion_atom_site_label_3
_geom_torsion_atom_site_label_4
_geom_torsion
_geom_torsion_site_symmetry_1
_geom_torsion_site_symmetry_2
_geom_torsion_site_symmetry_3
_geom_torsion_site_symmetry_4
_geom_torsion_publ_flag
C18 Si2 C1 C2 82.6(5) . . . . ?
C19 Si2 C1 C2 -39.4(5) . . . . ?
C17 Si2 C1 C2 -158.9(5) . . . . ?
C18 Si2 C1 Si1 -84.0(4) . . . . ?
C19 Si2 C1 Si1 154.1(3) . . . . ?
C17 Si2 C1 Si1 34.6(5) . . . . ?
Si2 C1 C2 C3 -171.8(4) . . . . ?
Si1 C1 C2 C3 -2.5(6) . . . . ?
Si2 C1 C2 C5 6.7(8) . . . . ?
Si1 C1 C2 C5 176.0(4) . . . . ?
C1 C2 C3 C4 2.4(7) . . . . ?
C5 C2 C3 C4 -176.2(5) . . . . ?
C1 C2 C3 C11 -177.0(5) . . . . ?
C5 C2 C3 C11 4.5(7) . . . . ?
C2 C3 C4 Si3 -169.7(4) . . . . ?
C11 C3 C4 Si3 9.6(8) . . . . ?
C2 C3 C4 Si1 -0.8(6) . . . . ?
C11 C3 C4 Si1 178.5(4) . . . . ?
C21 Si3 C4 C3 88.0(5) . . . . ?
C20 Si3 C4 C3 -151.3(5) . . . . ?
C22 Si3 C4 C3 -32.3(6) . . . . ?
C21 Si3 C4 Si1 -78.2(4) . . . . ?
C20 Si3 C4 Si1 42.5(5) . . . . ?
C22 Si3 C4 Si1 161.5(3) . . . . ?
C1 C2 C5 C10 100.0(7) . . . . ?
C3 C2 C5 C10 -81.5(7) . . . . ?
C1 C2 C5 C6 -78.3(7) . . . . ?
C3 C2 C5 C6 100.1(6) . . . . ?
C10 C5 C6 C7 -3.0(8) . . . . ?
C2 C5 C6 C7 175.4(5) . . . . ?
C5 C6 C7 C8 0.5(9) . . . . ?
C6 C7 C8 C9 1.3(9) . . . . ?
C7 C8 C9 C10 -0.7(9) . . . . ?
C6 C5 C10 C9 3.7(8) . . . . ?
C2 C5 C10 C9 -174.7(5) . . . . ?
C8 C9 C10 C5 -1.9(9) . . . . ?
C4 C3 C11 C16 -87.4(7) . . . . ?
C2 C3 C11 C16 91.9(6) . . . . ?
C4 C3 C11 C12 94.3(7) . . . . ?
C2 C3 C11 C12 -86.4(6) . . . . ?
C16 C11 C12 C13 1.2(8) . . . . ?
C3 C11 C12 C13 179.6(5) . . . . ?
C11 C12 C13 C14 -0.9(8) . . . . ?
C12 C13 C14 C15 0.3(9) . . . . ?
C13 C14 C15 C16 0.0(9) . . . . ?
C12 C11 C16 C15 -1.0(8) . . . . ?
C3 C11 C16 C15 -179.3(5) . . . . ?
C14 C15 C16 C11 0.4(9) . . . . ?
C39 Si5 C23 C24 -101.1(5) . . . . ?
C41 Si5 C23 C24 20.9(6) . . . . ?
C40 Si5 C23 C24 136.8(5) . . . . ?
C39 Si5 C23 Si4 79.4(4) . . . . ?
C41 Si5 C23 Si4 -158.7(3) . . . . ?
C40 Si5 C23 Si4 -42.8(4) . . . . ?
C26 Si4 C23 C24 -2.2(4) . . . . ?
Ge2 Si4 C23 C24 131.0(3) . . . . ?
Ge1 Si4 C23 C24 -123.0(3) . . . . ?
C26 Si4 C23 Si5 177.5(4) . . . . ?
Ge2 Si4 C23 Si5 -49.4(4) . . . . ?
Ge1 Si4 C23 Si5 56.7(4) . . . . ?
Si5 C23 C24 C25 -174.1(4) . . . . ?
Si4 C23 C24 C25 5.5(6) . . . . ?
Si5 C23 C24 C27 9.8(8) . . . . ?
Si4 C23 C24 C27 -170.6(5) . . . . ?
C23 C24 C25 C26 -7.7(8) . . . . ?
C27 C24 C25 C26 168.6(5) . . . . ?
C23 C24 C25 C33 168.4(5) . . . . ?
C27 C24 C25 C33 -15.4(8) . . . . ?
C24 C25 C26 Si6 -171.7(4) . . . . ?
C33 C25 C26 Si6 12.5(8) . . . . ?
C24 C25 C26 Si4 5.2(6) . . . . ?
C33 C25 C26 Si4 -170.7(4) . . . . ?
C43 Si6 C26 C25 135.4(5) . . . . ?
C42 Si6 C26 C25 -104.0(5) . . . . ?
C44 Si6 C26 C25 19.6(6) . . . . ?
C43 Si6 C26 Si4 -40.7(4) . . . . ?
C42 Si6 C26 Si4 79.9(4) . . . . ?
C44 Si6 C26 Si4 -156.6(3) . . . . ?
C23 Si4 C26 C25 -1.7(4) . . . . ?
Ge2 Si4 C26 C25 -122.9(3) . . . . ?
Ge1 Si4 C26 C25 131.3(3) . . . . ?
C23 Si4 C26 Si6 175.1(4) . . . . ?
Ge2 Si4 C26 Si6 53.9(4) . . . . ?
Ge1 Si4 C26 Si6 -51.9(4) . . . . ?
C23 C24 C27 C32 -114.4(7) . . . . ?
C25 C24 C27 C32 69.6(8) . . . . ?
C23 C24 C27 C28 64.7(8) . . . . ?
C25 C24 C27 C28 -111.3(6) . . . . ?
C32 C27 C28 C29 0.6(10) . . . . ?
C24 C27 C28 C29 -178.6(6) . . . . ?
C27 C28 C29 C30 0.2(10) . . . . ?
C28 C29 C30 C31 -0.9(11) . . . . ?
C29 C30 C31 C32 0.8(11) . . . . ?
C28 C27 C32 C31 -0.6(9) . . . . ?
C24 C27 C32 C31 178.5(6) . . . . ?
C30 C31 C32 C27 -0.1(11) . . . . ?
C26 C25 C33 C38 61.3(8) . . . . ?
C24 C25 C33 C38 -114.5(6) . . . . ?
C26 C25 C33 C34 -117.6(6) . . . . ?
C24 C25 C33 C34 66.6(7) . . . . ?
C38 C33 C34 C35 -1.8(9) . . . . ?
C25 C33 C34 C35 177.1(5) . . . . ?
C33 C34 C35 C36 0.5(10) . . . . ?
C34 C35 C36 C37 1.0(11) . . . . ?
C35 C36 C37 C38 -1.1(11) . . . . ?
C36 C37 C38 C33 -0.2(10) . . . . ?
C34 C33 C38 C37 1.6(9) . . . . ?
C25 C33 C38 C37 -177.3(6) . . . . ?
C47 N2 C45 N1 0.4(6) . . . . ?
C53 N2 C45 N1 179.3(5) . . . . ?
C47 N2 C45 Ge1 -165.6(4) . . . . ?
C53 N2 C45 Ge1 13.3(7) . . . . ?
C46 N1 C45 N2 -0.1(6) . . . . ?
C50 N1 C45 N2 -175.1(5) . . . . ?
C46 N1 C45 Ge1 167.0(4) . . . . ?
C50 N1 C45 Ge1 -8.1(7) . . . . ?
C45 N1 C46 C47 -0.3(7) . . . . ?
C50 N1 C46 C47 174.4(5) . . . . ?
C45 N1 C46 C48 -179.8(6) . . . . ?
C50 N1 C46 C48 -5.2(10) . . . . ?
N1 C46 C47 N2 0.5(7) . . . . ?
C48 C46 C47 N2 -180.0(6) . . . . ?
N1 C46 C47 C49 -179.0(6) . . . . ?
C48 C46 C47 C49 0.6(11) . . . . ?
C45 N2 C47 C46 -0.6(7) . . . . ?
C53 N2 C47 C46 -179.4(5) . . . . ?
C45 N2 C47 C49 178.9(6) . . . . ?
C53 N2 C47 C49 0.0(9) . . . . ?
C45 N1 C50 C51 100.4(6) . . . . ?
C46 N1 C50 C51 -73.7(7) . . . . ?
C45 N1 C50 C52 -132.6(6) . . . . ?
C46 N1 C50 C52 53.3(8) . . . . ?
C45 N2 C53 C54 -106.0(6) . . . . ?
C47 N2 C53 C54 72.7(7) . . . . ?
C45 N2 C53 C55 126.2(5) . . . . ?
C47 N2 C53 C55 -55.0(7) . . . . ?
C57 N3 C56 N4 1.3(6) . . . . ?
C61 N3 C56 N4 -175.6(4) . . . . ?
C57 N3 C56 Ge2 -163.7(4) . . . . ?
C61 N3 C56 Ge2 19.4(7) . . . . ?
C58 N4 C56 N3 -0.5(5) . . . . ?
C64 N4 C56 N3 -175.6(4) . . . . ?
C58 N4 C56 Ge2 166.0(4) . . . . ?
C64 N4 C56 Ge2 -9.0(7) . . . . ?
C56 N3 C57 C58 -1.7(6) . . . . ?
C61 N3 C57 C58 174.9(5) . . . . ?
C56 N3 C57 C59 174.3(5) . . . . ?
C61 N3 C57 C59 -9.1(8) . . . . ?
N3 C57 C58 N4 1.3(6) . . . . ?
C59 C57 C58 N4 -174.5(5) . . . . ?
N3 C57 C58 C60 -178.2(5) . . . . ?
C59 C57 C58 C60 6.0(9) . . . . ?
C56 N4 C58 C57 -0.5(6) . . . . ?
C64 N4 C58 C57 174.2(5) . . . . ?
C56 N4 C58 C60 179.0(5) . . . . ?
C64 N4 C58 C60 -6.3(8) . . . . ?
C56 N3 C61 C62 135.3(5) . . . . ?
C57 N3 C61 C62 -40.9(7) . . . . ?
C56 N3 C61 C63 -95.4(6) . . . . ?
C57 N3 C61 C63 88.4(6) . . . . ?
C56 N4 C64 C66 101.9(6) . . . . ?
C58 N4 C64 C66 -72.2(6) . . . . ?
C56 N4 C64 C65 -129.5(5) . . . . ?
C58 N4 C64 C65 56.4(7) . . . . ?
C69 O1 C68 C67 177.2(6) . . . . ?
C68 O1 C69 C70 -179.9(6) . . . . ?
C73 O2 C72 C71 177(4) . . . . ?
C72 O2 C73 C74 163(3) . . . . ?
C73B O2B C72B C71B -167(3) . . . . ?
C72B O2B C73B C74B -112(3) . . . . ?
